data_7031519
loop_
_publ_author_name
'Kong, Wei-Li'
'Chai, Zuo-Yun'
'Wang, Zhong-Xia'

_publ_section_title
;
 Synthesis of N,N,O-chelate zinc and aluminum complexes and their
 catalysis in the ring-opening polymerization of \e-caprolactone and
 rac-lactide.
;
_journal_issue 38
_journal_name_full 'Dalton transactions (Cambridge, England : 2003)'
_journal_page_first 14470
_journal_page_last 14480
_journal_paper_doi 10.1039/c4dt01364f
_journal_volume 43
_journal_year 2014
_chemical_formula_sum 'C22 H26 Al N3 O'
_chemical_formula_weight 375.44
_chemical_name_systematic
; 
 ? 
;
_space_group_IT_number 2
_symmetry_cell_setting triclinic
_symmetry_space_group_name_Hall '-P 1'
_symmetry_space_group_name_H-M 'P -1'
_atom_sites_solution_hydrogens geom
_atom_sites_solution_primary direct
_atom_sites_solution_secondary difmap
_audit_creation_method SHELXL-97
_cell_angle_alpha 100.536(11)
_cell_angle_beta 91.872(8)
_cell_angle_gamma 117.275(7)
_cell_formula_units_Z 2
_cell_length_a 8.434(4)
_cell_length_b 9.173(6)
_cell_length_c 16.179(8)
_cell_measurement_reflns_used 1746
_cell_measurement_temperature 294(2)
_cell_measurement_theta_max 26.16
_cell_measurement_theta_min 2.56
_cell_volume 1084.0(10)
_computing_cell_refinement 'Bruker SMART'
_computing_data_collection 'Bruker SMART'
_computing_data_reduction 'Bruker SAINT'
_computing_molecular_graphics 'Bruker SHELXTL'
_computing_publication_material 'Bruker SHELXTL'
_computing_structure_refinement 'SHELXL-97 (Sheldrick, 1997)'
_computing_structure_solution 'SHELXS-97 (Sheldrick, 1990)'
_diffrn_ambient_temperature 294(2)
_diffrn_measured_fraction_theta_full 0.986
_diffrn_measured_fraction_theta_max 0.986
_diffrn_measurement_device_type 'CCD area detector'
_diffrn_measurement_method 'phi and omega scans'
_diffrn_radiation_monochromator graphite
_diffrn_radiation_source 'fine-focus sealed tube'
_diffrn_radiation_type MoK\a
_diffrn_radiation_wavelength 0.71073
_diffrn_reflns_av_R_equivalents 0.0258
_diffrn_reflns_av_sigmaI/netI 0.0537
_diffrn_reflns_limit_h_max 10
_diffrn_reflns_limit_h_min -6
_diffrn_reflns_limit_k_max 10
_diffrn_reflns_limit_k_min -10
_diffrn_reflns_limit_l_max 14
_diffrn_reflns_limit_l_min -19
_diffrn_reflns_number 5268
_diffrn_reflns_theta_full 25.01
_diffrn_reflns_theta_max 25.01
_diffrn_reflns_theta_min 2.56
_exptl_absorpt_coefficient_mu 0.109
_exptl_absorpt_correction_T_max 1.000000
_exptl_absorpt_correction_T_min 0.842520
_exptl_absorpt_correction_type multi-scan
_exptl_absorpt_process_details SADABS
_exptl_crystal_colour yellow
_exptl_crystal_density_diffrn 1.150
_exptl_crystal_density_meas ?
_exptl_crystal_density_method 'not measured'
_exptl_crystal_F_000 400
_exptl_crystal_size_max 0.16
_exptl_crystal_size_mid 0.14
_exptl_crystal_size_min 0.08
_refine_diff_density_max 0.254
_refine_diff_density_min -0.210
_refine_diff_density_rms 0.041
_refine_ls_extinction_method none
_refine_ls_goodness_of_fit_ref 1.066
_refine_ls_hydrogen_treatment constr
_refine_ls_matrix_type full
_refine_ls_number_parameters 248
_refine_ls_number_reflns 3752
_refine_ls_number_restraints 0
_refine_ls_restrained_S_all 1.066
_refine_ls_R_factor_all 0.0926
_refine_ls_R_factor_gt 0.0555
_refine_ls_shift/su_max 0.004
_refine_ls_shift/su_mean 0.000
_refine_ls_structure_factor_coef Fsqd
_refine_ls_weighting_details 'calc w=1/[\s^2^(Fo^2^)+(0.0543P)^2^+0.3902P] where P=(Fo^2^+2Fc^2^)/3'
_refine_ls_weighting_scheme calc
_refine_ls_wR_factor_gt 0.1242
_refine_ls_wR_factor_ref 0.1442
_reflns_number_gt 2476
_reflns_number_total 3752
_reflns_threshold_expression >2sigma(I)
_cod_data_source_file c4dt01364f2.cif
_cod_data_source_block 60410c
_cod_depositor_comments
;
The following automatic conversions were performed:

'_symmetry_cell_setting' value 'Triclinic' changed to 'triclinic'
according to
/usr/data/users/saulius/crontab/automatic-downloads/rss-feeds/RSC/lib/dictionaries/cif_core.dic
dictionary named 'cif_core.dic' version 2.4.2 from
2011-04-26.

'_exptl_absorpt_correction_type' value 'MULTI-SCAN'
changed to 'multi-scan' according to
/usr/data/users/saulius/crontab/automatic-downloads/rss-feeds/RSC/lib/dictionaries/cif_core.dic
dictionary named 'cif_core.dic' version 2.4.2 from
2011-04-26.

'_refine_ls_hydrogen_treatment' value 'CONSTR' changed
to 'constr' according to
/usr/data/users/saulius/crontab/automatic-downloads/rss-feeds/RSC/lib/dictionaries/cif_core.dic
dictionary named 'cif_core.dic' version 2.4.2 from 2011-04-26.

Automatic conversion script
Id: cif_fix_values 2281 2013-09-26 08:29:07Z andrius 

 Adding full bibliography for 7031517--7031520.cif.

The following automatic conversions were performed:

'_exptl_crystal_density_meas' value 'none' was changed to '?' - the
value is perceived as not measured.

Automatic conversion script
Id: cif_fix_values 3008 2015-01-20 13:52:24Z robertas 
;
_cod_original_sg_symbol_H-M P-1
_cod_database_code 7031519

loop_
_symmetry_equiv_pos_as_xyz
'x, y, z'
'-x, -y, -z'

loop_
_atom_site_label
_atom_site_type_symbol
_atom_site_fract_x
_atom_site_fract_y
_atom_site_fract_z
_atom_site_U_iso_or_equiv
_atom_site_adp_type
_atom_site_occupancy
_atom_site_symmetry_multiplicity
_atom_site_calc_flag
_atom_site_refinement_flags
Al1 Al 0.91214(11) 0.84046(10) 0.72487(5) 0.0442(3) Uani 1 1 d .
O1 O 0.8383(3) 1.0023(2) 0.77113(13) 0.0571(6) Uani 1 1 d .
N1 N 0.6661(3) 0.6468(3) 0.74690(13) 0.0413(5) Uani 1 1 d .
N2 N 0.7587(3) 0.4584(3) 0.66971(14) 0.0471(6) Uani 1 1 d .
N3 N 0.9195(3) 0.6064(3) 0.67398(15) 0.0490(6) Uani 1 1 d .
C1 C 0.8734(4) 1.3195(4) 0.8482(2) 0.0579(8) Uani 1 1 d .
H1 H 0.9548 1.3126 0.8123 0.069 Uiso 1 1 calc R
C2 C 0.8920(5) 1.4796(4) 0.8859(2) 0.0675(9) Uani 1 1 d .
H2 H 0.9854 1.5761 0.8748 0.081 Uiso 1 1 calc R
C3 C 0.7703(5) 1.4933(4) 0.9398(2) 0.0677(9) Uani 1 1 d .
H3 H 0.7825 1.5984 0.9645 0.081 Uiso 1 1 calc R
C4 C 0.6299(5) 1.3468(4) 0.9560(2) 0.0707(10) Uani 1 1 d .
H4 H 0.5482 1.3550 0.9913 0.085 Uiso 1 1 calc R
C5 C 0.6115(4) 1.1861(4) 0.9191(2) 0.0624(9) Uani 1 1 d .
H5 H 0.5184 1.0905 0.9311 0.075 Uiso 1 1 calc R
C6 C 0.7331(4) 1.1691(3) 0.86422(17) 0.0443(7) Uani 1 1 d .
C7 C 0.7159(4) 0.9983(3) 0.82209(17) 0.0437(7) Uani 1 1 d .
C8 C 0.5786(4) 0.8477(3) 0.83337(19) 0.0519(8) Uani 1 1 d .
H8 H 0.4994 0.8563 0.8702 0.062 Uiso 1 1 calc R
C9 C 0.5431(4) 0.6766(3) 0.79436(18) 0.0468(7) Uani 1 1 d .
C10 C 0.3758(4) 0.5375(4) 0.8039(2) 0.0642(9) Uani 1 1 d .
H10 H 0.2953 0.5583 0.8355 0.077 Uiso 1 1 calc R
C11 C 0.3334(4) 0.3728(4) 0.7666(2) 0.0746(11) Uani 1 1 d .
H11 H 0.2243 0.2840 0.7723 0.090 Uiso 1 1 calc R
C12 C 0.4574(4) 0.3414(4) 0.7198(2) 0.0676(10) Uani 1 1 d .
H12 H 0.4319 0.2323 0.6943 0.081 Uiso 1 1 calc R
C13 C 0.6192(4) 0.4786(3) 0.71290(17) 0.0465(7) Uani 1 1 d .
C14 C 0.9190(4) 0.8849(4) 0.60543(19) 0.0609(9) Uani 1 1 d .
H14A H 0.9370 0.9983 0.6093 0.073 Uiso 1 1 calc R
H14B H 1.0223 0.8798 0.5833 0.073 Uiso 1 1 calc R
C15 C 0.7472(5) 0.7607(5) 0.5407(2) 0.0825(11) Uani 1 1 d .
H15A H 0.7312 0.6483 0.5338 0.124 Uiso 1 1 calc R
H15B H 0.7612 0.7924 0.4870 0.124 Uiso 1 1 calc R
H15C H 0.6438 0.7650 0.5615 0.124 Uiso 1 1 calc R
C16 C 1.1275(4) 0.9217(4) 0.81380(18) 0.0565(8) Uani 1 1 d .
H16A H 1.1533 0.8290 0.8141 0.068 Uiso 1 1 calc R
H16B H 1.2308 1.0096 0.7966 0.068 Uiso 1 1 calc R
C17 C 1.1081(5) 0.9910(5) 0.9065(2) 0.0904(13) Uani 1 1 d .
H17A H 1.1046 1.0950 0.9096 0.136 Uiso 1 1 calc R
H17B H 1.2089 1.0100 0.9445 0.136 Uiso 1 1 calc R
H17C H 0.9987 0.9106 0.9224 0.136 Uiso 1 1 calc R
C18 C 0.6264(5) 0.1328(4) 0.6133(2) 0.0810(12) Uani 1 1 d .
H18A H 0.6688 0.0614 0.5818 0.121 Uiso 1 1 calc R
H18B H 0.5207 0.1197 0.5816 0.121 Uiso 1 1 calc R
H18C H 0.5977 0.1023 0.6667 0.121 Uiso 1 1 calc R
C19 C 0.7733(4) 0.3165(4) 0.62917(19) 0.0548(8) Uani 1 1 d .
C20 C 0.9470(5) 0.3790(4) 0.60722(19) 0.0625(9) Uani 1 1 d .
H20 H 0.9972 0.3155 0.5794 0.075 Uiso 1 1 calc R
C21 C 1.0345(4) 0.5587(4) 0.63516(18) 0.0528(8) Uani 1 1 d .
C22 C 1.2261(4) 0.6873(4) 0.6273(2) 0.0694(10) Uani 1 1 d .
H22A H 1.2259 0.7256 0.5760 0.104 Uiso 1 1 calc R
H22B H 1.3029 0.6358 0.6260 0.104 Uiso 1 1 calc R
H22C H 1.2696 0.7811 0.6751 0.104 Uiso 1 1 calc R

loop_
_atom_site_aniso_label
_atom_site_aniso_U_11
_atom_site_aniso_U_22
_atom_site_aniso_U_33
_atom_site_aniso_U_23
_atom_site_aniso_U_13
_atom_site_aniso_U_12
Al1 0.0471(5) 0.0404(5) 0.0476(5) 0.0097(4) 0.0159(4) 0.0223(4)
O1 0.0647(13) 0.0432(11) 0.0688(14) 0.0136(10) 0.0324(11) 0.0283(10)
N1 0.0444(13) 0.0396(13) 0.0421(13) 0.0060(10) 0.0064(11) 0.0227(11)
N2 0.0552(15) 0.0402(13) 0.0494(14) 0.0041(11) 0.0094(12) 0.0275(12)
N3 0.0511(15) 0.0459(14) 0.0519(15) 0.0074(11) 0.0132(12) 0.0256(12)
C1 0.059(2) 0.0474(18) 0.069(2) 0.0116(16) 0.0180(17) 0.0270(16)
C2 0.067(2) 0.0424(18) 0.088(3) 0.0089(17) 0.0172(19) 0.0231(16)
C3 0.084(3) 0.051(2) 0.071(2) -0.0021(17) 0.005(2) 0.039(2)
C4 0.078(2) 0.063(2) 0.078(2) 0.0024(18) 0.025(2) 0.043(2)
C5 0.064(2) 0.0499(18) 0.074(2) 0.0078(16) 0.0222(18) 0.0281(16)
C6 0.0496(17) 0.0448(16) 0.0450(16) 0.0055(13) 0.0061(13) 0.0293(14)
C7 0.0455(17) 0.0441(16) 0.0445(16) 0.0072(13) 0.0065(13) 0.0247(14)
C8 0.0481(18) 0.0467(17) 0.063(2) 0.0075(15) 0.0193(15) 0.0254(15)
C9 0.0437(16) 0.0444(16) 0.0534(18) 0.0103(14) 0.0100(14) 0.0218(14)
C10 0.0499(19) 0.0514(19) 0.090(3) 0.0155(17) 0.0292(18) 0.0218(16)
C11 0.052(2) 0.048(2) 0.114(3) 0.0191(19) 0.026(2) 0.0144(16)
C12 0.063(2) 0.0389(17) 0.092(3) 0.0052(17) 0.0190(19) 0.0198(16)
C13 0.0489(17) 0.0421(16) 0.0473(17) 0.0061(13) 0.0071(14) 0.0218(14)
C14 0.075(2) 0.065(2) 0.061(2) 0.0233(17) 0.0266(18) 0.0436(19)
C15 0.103(3) 0.102(3) 0.061(2) 0.020(2) 0.013(2) 0.062(3)
C16 0.0532(19) 0.0500(18) 0.060(2) 0.0090(15) 0.0133(16) 0.0202(15)
C17 0.076(3) 0.122(4) 0.061(2) 0.001(2) 0.008(2) 0.043(3)
C18 0.085(3) 0.048(2) 0.103(3) -0.0152(19) -0.008(2) 0.0378(19)
C19 0.073(2) 0.0490(18) 0.0493(18) -0.0023(14) -0.0010(16) 0.0395(17)
C20 0.076(2) 0.071(2) 0.055(2) 0.0021(17) 0.0108(18) 0.051(2)
C21 0.059(2) 0.063(2) 0.0489(18) 0.0103(15) 0.0126(15) 0.0399(17)
C22 0.067(2) 0.084(3) 0.072(2) 0.0182(19) 0.0270(18) 0.047(2)

loop_
_atom_type_symbol
_atom_type_description
_atom_type_scat_dispersion_real
_atom_type_scat_dispersion_imag
_atom_type_scat_source
C C 0.0033 0.0016 'International Tables Vol C Tables 4.2.6.8 and 6.1.1.4'
H H 0.0000 0.0000 'International Tables Vol C Tables 4.2.6.8 and 6.1.1.4'
N N 0.0061 0.0033 'International Tables Vol C Tables 4.2.6.8 and 6.1.1.4'
O O 0.0106 0.0060 'International Tables Vol C Tables 4.2.6.8 and 6.1.1.4'
Al Al 0.0645 0.0514 'International Tables Vol C Tables 4.2.6.8 and 6.1.1.4'

loop_
_geom_angle_atom_site_label_1
_geom_angle_atom_site_label_2
_geom_angle_atom_site_label_3
_geom_angle
O1 Al1 C16 97.12(11)
O1 Al1 C14 95.50(12)
C16 Al1 C14 126.40(14)
O1 Al1 N1 89.58(10)
C16 Al1 N1 116.16(11)
C14 Al1 N1 115.79(12)
O1 Al1 N3 164.08(10)
C16 Al1 N3 92.36(11)
C14 Al1 N3 89.05(12)
N1 Al1 N3 74.75(10)
C7 O1 Al1 132.68(18)
C13 N1 C9 116.7(2)
C13 N1 Al1 119.66(18)
C9 N1 Al1 123.66(18)
N3 N2 C19 111.0(2)
N3 N2 C13 115.7(2)
C19 N2 C13 133.0(3)
C21 N3 N2 106.2(2)
C21 N3 Al1 137.7(2)
N2 N3 Al1 115.67(16)
C2 C1 C6 121.5(3)
C2 C1 H1 119.3
C6 C1 H1 119.3
C3 C2 C1 120.4(3)
C3 C2 H2 119.8
C1 C2 H2 119.8
C4 C3 C2 119.3(3)
C4 C3 H3 120.4
C2 C3 H3 120.4
C3 C4 C5 120.7(3)
C3 C4 H4 119.7
C5 C4 H4 119.7
C4 C5 C6 121.1(3)
C4 C5 H5 119.5
C6 C5 H5 119.5
C5 C6 C1 117.2(3)
C5 C6 C7 122.7(3)
C1 C6 C7 120.2(2)
O1 C7 C8 121.6(2)
O1 C7 C6 115.8(2)
C8 C7 C6 122.6(3)
C7 C8 C9 127.9(3)
C7 C8 H8 116.0
C9 C8 H8 116.0
N1 C9 C10 120.1(3)
N1 C9 C8 121.4(3)
C10 C9 C8 118.4(3)
C11 C10 C9 120.9(3)
C11 C10 H10 119.6
C9 C10 H10 119.6
C10 C11 C12 119.4(3)
C10 C11 H11 120.3
C12 C11 H11 120.3
C13 C12 C11 118.2(3)
C13 C12 H12 120.9
C11 C12 H12 120.9
C12 C13 N1 124.7(3)
C12 C13 N2 122.2(3)
N1 C13 N2 113.2(2)
C15 C14 Al1 115.2(2)
C15 C14 H14A 108.5
Al1 C14 H14A 108.5
C15 C14 H14B 108.5
Al1 C14 H14B 108.5
H14A C14 H14B 107.5
C14 C15 H15A 109.5
C14 C15 H15B 109.5
H15A C15 H15B 109.5
C14 C15 H15C 109.5
H15A C15 H15C 109.5
H15B C15 H15C 109.5
C17 C16 Al1 116.3(2)
C17 C16 H16A 108.2
Al1 C16 H16A 108.2
C17 C16 H16B 108.2
Al1 C16 H16B 108.2
H16A C16 H16B 107.4
C16 C17 H17A 109.5
C16 C17 H17B 109.5
H17A C17 H17B 109.5
C16 C17 H17C 109.5
H17A C17 H17C 109.5
H17B C17 H17C 109.5
C19 C18 H18A 109.5
C19 C18 H18B 109.5
H18A C18 H18B 109.5
C19 C18 H18C 109.5
H18A C18 H18C 109.5
H18B C18 H18C 109.5
C20 C19 N2 105.5(3)
C20 C19 C18 128.1(3)
N2 C19 C18 126.3(3)
C19 C20 C21 107.8(3)
C19 C20 H20 126.1
C21 C20 H20 126.1
N3 C21 C20 109.4(3)
N3 C21 C22 121.6(3)
C20 C21 C22 129.0(3)
C21 C22 H22A 109.5
C21 C22 H22B 109.5
H22A C22 H22B 109.5
C21 C22 H22C 109.5
H22A C22 H22C 109.5
H22B C22 H22C 109.5

loop_
_geom_bond_atom_site_label_1
_geom_bond_atom_site_label_2
_geom_bond_distance
Al1 O1 1.903(2)
Al1 C16 2.030(3)
Al1 C14 2.044(3)
Al1 N1 2.119(2)
Al1 N3 2.184(3)
O1 C7 1.334(3)
N1 C13 1.398(3)
N1 C9 1.406(3)
N2 N3 1.400(3)
N2 C19 1.407(3)
N2 C13 1.454(3)
N3 C21 1.362(3)
C1 C2 1.417(4)
C1 C6 1.423(4)
C1 H1 0.9300
C2 C3 1.403(4)
C2 H2 0.9300
C3 C4 1.403(5)
C3 H3 0.9300
C4 C5 1.419(4)
C4 H4 0.9300
C5 C6 1.422(4)
C5 H5 0.9300
C6 C7 1.528(4)
C7 C8 1.386(4)
C8 C9 1.465(4)
C8 H8 0.9300
C9 C10 1.442(4)
C10 C11 1.390(4)
C10 H10 0.9300
C11 C12 1.414(4)
C11 H11 0.9300
C12 C13 1.395(4)
C12 H12 0.9300
C14 C15 1.564(5)
C14 H14A 0.9700
C14 H14B 0.9700
C15 H15A 0.9600
C15 H15B 0.9600
C15 H15C 0.9600
C16 C17 1.564(4)
C16 H16A 0.9700
C16 H16B 0.9700
C17 H17A 0.9600
C17 H17B 0.9600
C17 H17C 0.9600
C18 C19 1.532(4)
C18 H18A 0.9600
C18 H18B 0.9600
C18 H18C 0.9600
C19 C20 1.392(4)
C20 C21 1.434(4)
C20 H20 0.9300
C21 C22 1.530(4)
C22 H22A 0.9600
C22 H22B 0.9600
C22 H22C 0.9600

loop_
_geom_torsion_atom_site_label_1
_geom_torsion_atom_site_label_2
_geom_torsion_atom_site_label_3
_geom_torsion_atom_site_label_4
_geom_torsion
C16 Al1 O1 C7 -96.1(3)
C14 Al1 O1 C7 136.1(3)
N1 Al1 O1 C7 20.2(3)
N3 Al1 O1 C7 30.0(5)
O1 Al1 N1 C13 170.0(2)
C16 Al1 N1 C13 -92.3(2)
C14 Al1 N1 C13 74.1(2)
N3 Al1 N1 C13 -7.26(19)
O1 Al1 N1 C9 -9.7(2)
C16 Al1 N1 C9 88.0(2)
C14 Al1 N1 C9 -105.6(2)
N3 Al1 N1 C9 173.0(2)
C19 N2 N3 C21 0.9(3)
C13 N2 N3 C21 175.9(2)
C19 N2 N3 Al1 174.69(18)
C13 N2 N3 Al1 -10.3(3)
O1 Al1 N3 C21 170.3(3)
C16 Al1 N3 C21 -63.1(3)
C14 Al1 N3 C21 63.3(3)
N1 Al1 N3 C21 -179.6(3)
O1 Al1 N3 N2 -0.9(5)
C16 Al1 N3 N2 125.8(2)
C14 Al1 N3 N2 -107.8(2)
N1 Al1 N3 N2 9.26(17)
C6 C1 C2 C3 -0.5(5)
C1 C2 C3 C4 0.0(5)
C2 C3 C4 C5 0.6(5)
C3 C4 C5 C6 -0.6(5)
C4 C5 C6 C1 0.2(5)
C4 C5 C6 C7 -178.9(3)
C2 C1 C6 C5 0.4(5)
C2 C1 C6 C7 179.5(3)
Al1 O1 C7 C8 -18.5(4)
Al1 O1 C7 C6 163.64(19)
C5 C6 C7 O1 179.0(3)
C1 C6 C7 O1 -0.1(4)
C5 C6 C7 C8 1.1(4)
C1 C6 C7 C8 -178.0(3)
O1 C7 C8 C9 -0.3(5)
C6 C7 C8 C9 177.5(3)
C13 N1 C9 C10 -1.8(4)
Al1 N1 C9 C10 177.9(2)
C13 N1 C9 C8 179.7(3)
Al1 N1 C9 C8 -0.6(4)
C7 C8 C9 N1 8.8(5)
C7 C8 C9 C10 -169.8(3)
N1 C9 C10 C11 -0.1(5)
C8 C9 C10 C11 178.5(3)
C9 C10 C11 C12 1.1(6)
C10 C11 C12 C13 0.0(5)
C11 C12 C13 N1 -2.1(5)
C11 C12 C13 N2 176.9(3)
C9 N1 C13 C12 3.0(4)
Al1 N1 C13 C12 -176.8(2)
C9 N1 C13 N2 -176.1(2)
Al1 N1 C13 N2 4.2(3)
N3 N2 C13 C12 -174.9(3)
C19 N2 C13 C12 -1.2(5)
N3 N2 C13 N1 4.2(3)
C19 N2 C13 N1 177.8(3)
O1 Al1 C14 C15 -97.2(2)
C16 Al1 C14 C15 159.7(2)
N1 Al1 C14 C15 -5.0(3)
N3 Al1 C14 C15 67.5(2)
O1 Al1 C16 C17 35.1(3)
C14 Al1 C16 C17 137.3(3)
N1 Al1 C16 C17 -58.0(3)
N3 Al1 C16 C17 -132.1(3)
N3 N2 C19 C20 -0.6(3)
C13 N2 C19 C20 -174.4(3)
N3 N2 C19 C18 179.4(3)
C13 N2 C19 C18 5.6(5)
N2 C19 C20 C21 0.0(3)
C18 C19 C20 C21 -180.0(3)
N2 N3 C21 C20 -0.9(3)
Al1 N3 C21 C20 -172.5(2)
N2 N3 C21 C22 -179.9(3)
Al1 N3 C21 C22 8.4(5)
C19 C20 C21 N3 0.5(4)
C19 C20 C21 C22 179.5(3)
